data_9011179
loop_
_publ_author_name
'Catti, M.'
'Ferraris, G.'
'Franchini-Angela M'

_publ_section_title
;The crystal structure of Na2HPO4*2H2O. Competition between coordination and
 hydrogen bonds Locality: synthetic Note: displacement parameters from ICSD,
 Biso(H1) invented
;
_journal_name_full 'Acta Crystallographica, Section B'
_journal_page_first 3449
_journal_page_last 3452
_journal_paper_doi 10.1107/S0567740877011170
_journal_volume 33
_journal_year 1977
_chemical_compound_source Synthetic
_chemical_formula_sum 'H5 Na2 O6 P'
_chemical_name_mineral Dorfmanite
_space_group_IT_number 61
_symmetry_space_group_name_Hall '-P 2ac 2ab'
_symmetry_space_group_name_H-M 'P b c a'
_cell_angle_alpha 90
_cell_angle_beta 90
_cell_angle_gamma 90
_cell_formula_units_Z 8
_cell_length_a 16.8720
_cell_length_b 10.359
_cell_length_c 6.599
_cell_volume 1153.354
_database_code_amcsd 0009612
_exptl_crystal_density_diffrn 2.050
_cod_original_formula_sum 'Na2 P O6 H5'
_cod_database_code 9011179

loop_
_space_group_symop_operation_xyz
x,y,z
x,1/2-y,1/2+z
-x,1/2+y,1/2-z
1/2-x,1/2+y,z
1/2+x,1/2-y,-z
1/2+x,y,1/2-z
1/2-x,-y,1/2+z
-x,-y,-z

loop_
_atom_site_aniso_label
_atom_site_aniso_U_11
_atom_site_aniso_U_22
_atom_site_aniso_U_33
_atom_site_aniso_U_12
_atom_site_aniso_U_13
_atom_site_aniso_U_23
Na1 0.02368 0.01431 0.01596 0.00165 0.00316 0.00000
Na2 0.02116 0.02115 0.02292 -0.00152 -0.00202 -0.00469
P 0.01128 0.00963 0.01127 0.00000 0.00000 -0.00063
O1 0.02558 0.01887 0.01456 0.00026 0.00215 -0.00291
O2 0.01950 0.01191 0.02166 0.00139 0.00177 -0.00025
O3 0.01798 0.01862 0.02292 0.00139 -0.00595 0.00051
O-h4 0.01811 0.01418 0.02242 -0.00165 0.00469 -0.00089
Ow1 0.02140 0.02470 0.02622 -0.00190 0.00367 -0.00291
Ow2 0.02951 0.02267 0.02546 0.00114 0.00241 -0.00038

loop_
_atom_site_label
_atom_site_fract_x
_atom_site_fract_y
_atom_site_fract_z
_atom_site_U_iso_or_equiv
_atom_site_type_symbol
_atom_site_attached_hydrogens
Na1 0.77105 0.23198 0.82964 ? Na 0
Na2 0.00021 0.14973 0.64229 ? Na 0
P 0.66256 0.48293 0.62163 ? P 0
O1 0.64910 0.52100 0.84380 ? O 0
O2 0.69370 0.34630 0.59980 ? O 0
O3 0.59030 0.51030 0.49410 ? O 0
O-h4 0.73200 0.57920 0.54890 ? O 0
Ow1 0.56760 0.18370 0.55040 ? O 0
Ow2 0.89580 0.32060 0.68200 ? O 0
H1 0.58600 0.11500 0.49100 0.02660 H 0
H2 0.60500 0.23000 0.55300 0.03166 H 0
H3 0.90100 0.38100 0.77800 0.02026 H 0
H4 0.88900 0.37300 0.56600 0.02153 H 0
H5 0.77200 0.53600 0.47900 0.01646 H 0

loop_
_cod_changelog_entry_id
_cod_changelog_entry_author
_cod_changelog_entry_date
_cod_changelog_entry_text
1
;cod-tools version 3.8.0
Id: cif_guess_AMCSD_atom_types 9581 2023-05-17 12:35:41Z saulius
;
2023-05-18T08:43:52+03:00
;Derived atom types and hydrogen counts
from atom names that follow the AMCSD naming convention
(Wat == water, O-H == hydroxyl).
;
2
;cod-tools version 3.10.1
Id: cif_fix_AMCSD_aniso_labels 10200 2024-08-01 14:09:44Z saulius
;
2024-08-02T12:21:39+03:00
;Changed the following '_atom_site_aniso_label' values:
'Oh4' -> 'O-h4'
;

loop_
_cod_related_entry_id
_cod_related_entry_database
_cod_related_entry_code
1 AMCSD 0009612
